data_4029919
loop_
_publ_author_name
'Garg, Parul'
'Chaudhary, Shweta'
'Milton, Marilyn D.'

_publ_section_title
;
 Synthesis of 2-Aryl/Heteroaryloxazolines from Nitriles under Metal- and
 Catalyst-Free Conditions and Evaluation of Their Antioxidant Activities.
;
_journal_issue 18
_journal_name_full 'The Journal of organic chemistry'
_journal_page_first 8668
_journal_page_last 8677
_journal_paper_doi 10.1021/jo501430p
_journal_volume 79
_journal_year 2014
_chemical_formula_moiety 'C17 H15 N3 O'
_chemical_formula_sum 'C17 H15 N3 O'
_chemical_formula_weight 277.32
_chemical_name_systematic
;
 ?
;
_space_group_IT_number 14
_symmetry_cell_setting monoclinic
_symmetry_space_group_name_Hall '-P 2ybc'
_symmetry_space_group_name_H-M 'P 1 21/c 1'
_atom_sites_solution_hydrogens geom
_atom_sites_solution_primary direct
_atom_sites_solution_secondary difmap
_audit_creation_method SHELXL-97
_cell_angle_alpha 90.00
_cell_angle_beta 94.018(8)
_cell_angle_gamma 90.00
_cell_formula_units_Z 4
_cell_length_a 6.3309(7)
_cell_length_b 21.2857(17)
_cell_length_c 10.2101(8)
_cell_measurement_reflns_used 1743
_cell_measurement_temperature 150(2)
_cell_measurement_theta_max 29.0278
_cell_measurement_theta_min 3.2193
_cell_volume 1372.5(2)
_computing_structure_refinement 'SHELXL-97 (Sheldrick, 1997)'
_diffrn_ambient_temperature 150(2)
_diffrn_measured_fraction_theta_full 0.996
_diffrn_measured_fraction_theta_max 0.996
_diffrn_radiation_monochromator graphite
_diffrn_radiation_source 'fine-focus sealed tube'
_diffrn_radiation_type MoK\a
_diffrn_radiation_wavelength 0.71073
_diffrn_reflns_av_R_equivalents 0.0286
_diffrn_reflns_av_sigmaI/netI 0.0442
_diffrn_reflns_limit_h_max 7
_diffrn_reflns_limit_h_min -8
_diffrn_reflns_limit_k_max 28
_diffrn_reflns_limit_k_min -27
_diffrn_reflns_limit_l_max 13
_diffrn_reflns_limit_l_min -7
_diffrn_reflns_number 8249
_diffrn_reflns_theta_full 29.09
_diffrn_reflns_theta_max 29.09
_diffrn_reflns_theta_min 3.23
_exptl_absorpt_coefficient_mu 0.086
_exptl_absorpt_correction_T_max 1.00000
_exptl_absorpt_correction_T_min 0.74956
_exptl_absorpt_correction_type multi-scan
_exptl_crystal_colour colorless
_exptl_crystal_density_diffrn 1.342
_exptl_crystal_density_method 'not measured'
_exptl_crystal_description prism
_exptl_crystal_F_000 584
_refine_diff_density_max 0.278
_refine_diff_density_min -0.355
_refine_diff_density_rms 0.053
_refine_ls_extinction_method none
_refine_ls_goodness_of_fit_ref 1.029
_refine_ls_hydrogen_treatment mixed
_refine_ls_matrix_type full
_refine_ls_number_parameters 250
_refine_ls_number_reflns 3169
_refine_ls_number_restraints 0
_refine_ls_restrained_S_all 1.029
_refine_ls_R_factor_all 0.0828
_refine_ls_R_factor_gt 0.0571
_refine_ls_shift/su_max 0.069
_refine_ls_shift/su_mean 0.010
_refine_ls_structure_factor_coef Fsqd
_refine_ls_weighting_details 'calc w=1/[\s^2^(Fo^2^)+(0.0556P)^2^+0.6935P] where P=(Fo^2^+2Fc^2^)/3'
_refine_ls_weighting_scheme calc
_refine_ls_wR_factor_gt 0.1264
_refine_ls_wR_factor_ref 0.1432
_reflns_number_gt 2356
_reflns_number_total 3169
_reflns_threshold_expression >2sigma(I)
_cod_data_source_file jo501430p_si_004.cif
_cod_data_source_block shelxl
_cod_depositor_comments 'Adding full bibliography for 4029919--4029921.cif.'
_cod_database_code 4029919

loop_
_symmetry_equiv_pos_as_xyz
'x, y, z'
'-x, y+1/2, -z+1/2'
'-x, -y, -z'
'x, -y-1/2, z-1/2'

loop_
_atom_site_label
_atom_site_type_symbol
_atom_site_fract_x
_atom_site_fract_y
_atom_site_fract_z
_atom_site_U_iso_or_equiv
_atom_site_adp_type
_atom_site_occupancy
_atom_site_symmetry_multiplicity
_atom_site_calc_flag
N2 N 0.4772(2) 0.22214(7) 0.19244(14) 0.0244(4) Uani 1 1 d
N1 N 0.7964(3) 0.21512(8) 0.10952(17) 0.0332(4) Uani 1 1 d
N3 N 0.2433(3) -0.00606(7) 0.66426(16) 0.0343(4) Uani 1 1 d
O1 O -0.0577(3) 0.04551(7) 0.70282(15) 0.0464(4) Uani 1 1 d
C9 C 0.2770(3) 0.18838(8) 0.38092(17) 0.0239(4) Uani 1 1 d
C12 C 0.1795(3) 0.09382(9) 0.55726(17) 0.0274(4) Uani 1 1 d
C7 C 0.4572(3) 0.17711(8) 0.09489(16) 0.0224(4) Uani 1 1 d
C2 C 0.6571(3) 0.17370(8) 0.04377(17) 0.0248(4) Uani 1 1 d
C8 C 0.3165(3) 0.23937(9) 0.28183(18) 0.0265(4) Uani 1 1 d
C13 C 0.0401(3) 0.14315(10) 0.5305(2) 0.0334(5) Uani 1 1 d
C3 C 0.6897(3) 0.13188(9) -0.05888(18) 0.0291(4) Uani 1 1 d
C14 C 0.0893(3) 0.18994(10) 0.44326(19) 0.0319(5) Uani 1 1 d
C6 C 0.2859(3) 0.14098(9) 0.04860(18) 0.0287(4) Uani 1 1 d
C10 C 0.4186(3) 0.14022(10) 0.4115(2) 0.0338(5) Uani 1 1 d
C11 C 0.3713(4) 0.09335(10) 0.4989(2) 0.0358(5) Uani 1 1 d
C17 C -0.0705(4) -0.01323(10) 0.7771(2) 0.0434(6) Uani 1 1 d
C4 C 0.5207(3) 0.09584(9) -0.10563(19) 0.0332(5) Uani 1 1 d
C15 C 0.1216(3) 0.04230(9) 0.64393(18) 0.0322(5) Uani 1 1 d
C5 C 0.3227(4) 0.10025(10) -0.0530(2) 0.0345(5) Uani 1 1 d
C1 C 0.6810(3) 0.24216(9) 0.1950(2) 0.0316(5) Uani 1 1 d
C16 C 0.1379(5) -0.04589(10) 0.7581(2) 0.0489(7) Uani 1 1 d
H3 H 0.828(3) 0.1269(9) -0.099(2) 0.032(5) Uiso 1 1 d
H4 H 0.544(3) 0.0665(11) -0.177(2) 0.044(6) Uiso 1 1 d
H6 H 0.142(3) 0.1448(10) 0.087(2) 0.038(6) Uiso 1 1 d
H1 H 0.733(3) 0.2749(10) 0.257(2) 0.035(6) Uiso 1 1 d
H5 H 0.208(4) 0.0740(12) -0.086(2) 0.058(7) Uiso 1 1 d
H8A H 0.181(3) 0.2497(9) 0.230(2) 0.027(5) Uiso 1 1 d
H10 H 0.553(4) 0.1384(10) 0.371(2) 0.042(6) Uiso 1 1 d
H13 H -0.102(4) 0.1427(10) 0.572(2) 0.043(6) Uiso 1 1 d
H14 H -0.013(4) 0.2246(11) 0.426(2) 0.044(6) Uiso 1 1 d
H8B H 0.364(3) 0.2776(10) 0.328(2) 0.032(5) Uiso 1 1 d
H16B H 0.236(4) -0.0483(11) 0.841(3) 0.056(7) Uiso 1 1 d
H17B H -0.094(4) -0.0013(11) 0.876(3) 0.052(7) Uiso 1 1 d
H16A H 0.115(4) -0.0910(13) 0.718(3) 0.062(8) Uiso 1 1 d
H11 H 0.470(4) 0.0617(12) 0.515(2) 0.055(7) Uiso 1 1 d
H17A H -0.202(4) -0.0371(13) 0.745(3) 0.071(9) Uiso 1 1 d

loop_
_atom_site_aniso_label
_atom_site_aniso_U_11
_atom_site_aniso_U_22
_atom_site_aniso_U_33
_atom_site_aniso_U_23
_atom_site_aniso_U_13
_atom_site_aniso_U_12
N2 0.0270(9) 0.0254(7) 0.0210(7) -0.0016(6) 0.0033(6) -0.0035(6)
N1 0.0291(9) 0.0353(9) 0.0358(9) -0.0025(7) 0.0063(7) -0.0074(7)
N3 0.0518(12) 0.0232(8) 0.0292(9) 0.0047(7) 0.0113(8) 0.0059(8)
O1 0.0548(11) 0.0470(9) 0.0381(9) 0.0078(7) 0.0086(8) -0.0064(8)
C9 0.0290(10) 0.0245(9) 0.0180(8) -0.0037(7) 0.0012(7) -0.0010(7)
C12 0.0372(11) 0.0262(9) 0.0190(9) -0.0033(7) 0.0028(8) -0.0008(8)
C7 0.0278(10) 0.0226(8) 0.0170(8) 0.0030(7) 0.0031(7) -0.0002(7)
C2 0.0267(10) 0.0260(9) 0.0220(9) 0.0060(7) 0.0036(7) -0.0006(8)
C8 0.0312(11) 0.0263(9) 0.0228(9) -0.0027(7) 0.0063(8) 0.0026(8)
C13 0.0310(11) 0.0428(11) 0.0271(10) 0.0048(9) 0.0079(8) 0.0030(9)
C3 0.0317(11) 0.0324(10) 0.0236(10) 0.0042(8) 0.0060(8) 0.0068(8)
C14 0.0322(11) 0.0350(10) 0.0292(10) 0.0038(8) 0.0079(8) 0.0090(9)
C6 0.0272(11) 0.0346(10) 0.0245(10) -0.0015(8) 0.0022(8) -0.0037(8)
C10 0.0305(12) 0.0369(11) 0.0353(11) 0.0061(9) 0.0110(9) 0.0060(9)
C11 0.0400(13) 0.0349(10) 0.0335(11) 0.0066(9) 0.0100(9) 0.0119(10)
C17 0.0635(17) 0.0361(12) 0.0313(12) 0.0030(9) 0.0075(11) -0.0165(12)
C4 0.0424(13) 0.0319(10) 0.0254(10) -0.0032(8) 0.0034(9) 0.0048(9)
C15 0.0455(13) 0.0329(10) 0.0182(9) -0.0043(8) 0.0032(8) -0.0072(9)
C5 0.0374(13) 0.0345(11) 0.0313(11) -0.0057(8) -0.0004(9) -0.0058(9)
C1 0.0316(11) 0.0320(10) 0.0313(10) -0.0037(8) 0.0027(8) -0.0077(9)
C16 0.086(2) 0.0267(11) 0.0347(12) 0.0037(9) 0.0093(13) -0.0018(12)

loop_
_atom_type_symbol
_atom_type_description
_atom_type_scat_dispersion_real
_atom_type_scat_dispersion_imag
_atom_type_scat_source
C C 0.0033 0.0016 'International Tables Vol C Tables 4.2.6.8 and 6.1.1.4'
H H 0.0000 0.0000 'International Tables Vol C Tables 4.2.6.8 and 6.1.1.4'
N N 0.0061 0.0033 'International Tables Vol C Tables 4.2.6.8 and 6.1.1.4'
O O 0.0106 0.0060 'International Tables Vol C Tables 4.2.6.8 and 6.1.1.4'

loop_
_geom_angle_atom_site_label_1
_geom_angle_atom_site_label_2
_geom_angle_atom_site_label_3
_geom_angle
C1 N2 C7 105.74(15)
C1 N2 C8 127.72(16)
C7 N2 C8 126.29(15)
C1 N1 C2 103.70(16)
C15 N3 C16 105.68(18)
C15 O1 C17 105.71(17)
C10 C9 C14 118.48(17)
C10 C9 C8 123.11(17)
C14 C9 C8 118.41(16)
C13 C12 C11 118.96(18)
C13 C12 C15 120.08(18)
C11 C12 C15 120.95(18)
N2 C7 C6 131.40(17)
N2 C7 C2 105.31(15)
C6 C7 C2 123.29(17)
N1 C2 C3 130.09(17)
N1 C2 C7 110.26(16)
C3 C2 C7 119.65(17)
N2 C8 C9 113.08(15)
N2 C8 H8A 109.7(11)
C9 C8 H8A 109.4(11)
N2 C8 H8B 108.0(12)
C9 C8 H8B 109.4(12)
H8A C8 H8B 107.1(16)
C14 C13 C12 120.16(18)
C14 C13 H13 121.2(13)
C12 C13 H13 118.5(13)
C4 C3 C2 117.55(18)
C4 C3 H3 118.9(12)
C2 C3 H3 123.6(12)
C13 C14 C9 121.05(19)
C13 C14 H14 118.6(13)
C9 C14 H14 120.3(13)
C5 C6 C7 115.75(18)
C5 C6 H6 122.7(12)
C7 C6 H6 121.6(12)
C9 C10 C11 120.88(19)
C9 C10 H10 120.3(13)
C11 C10 H10 118.8(13)
C10 C11 C12 120.39(19)
C10 C11 H11 117.9(15)
C12 C11 H11 121.7(15)
O1 C17 C16 104.17(18)
O1 C17 H17B 107.7(13)
C16 C17 H17B 114.2(13)
O1 C17 H17A 109.8(16)
C16 C17 H17A 115.7(16)
H17B C17 H17A 105(2)
C3 C4 C5 121.66(19)
C3 C4 H4 117.3(13)
C5 C4 H4 121.1(13)
N3 C15 O1 119.25(18)
N3 C15 C12 121.26(18)
O1 C15 C12 119.50(18)
C6 C5 C4 122.10(19)
C6 C5 H5 117.5(15)
C4 C5 H5 120.4(15)
N1 C1 N2 114.99(18)
N1 C1 H1 124.4(12)
N2 C1 H1 120.6(12)
N3 C16 C17 104.91(18)
N3 C16 H16B 107.0(14)
C17 C16 H16B 113.7(14)
N3 C16 H16A 109.4(14)
C17 C16 H16A 111.7(14)
H16B C16 H16A 109.8(19)

loop_
_geom_bond_atom_site_label_1
_geom_bond_atom_site_label_2
_geom_bond_distance
N2 C1 1.357(2)
N2 C7 1.382(2)
N2 C8 1.460(2)
N1 C1 1.310(3)
N1 C2 1.387(2)
N3 C15 1.294(3)
N3 C16 1.474(3)
O1 C15 1.323(3)
O1 C17 1.467(3)
C9 C10 1.383(3)
C9 C14 1.387(3)
C9 C8 1.517(2)
C12 C13 1.386(3)
C12 C11 1.390(3)
C12 C15 1.472(3)
C7 C6 1.385(3)
C7 C2 1.404(2)
C2 C3 1.401(3)
C8 H8A 1.00(2)
C8 H8B 0.98(2)
C13 C14 1.386(3)
C13 H13 1.02(2)
C3 C4 1.374(3)
C3 H3 1.00(2)
C14 H14 0.99(2)
C6 C5 1.384(3)
C6 H6 1.02(2)
C10 C11 1.385(3)
C10 H10 0.97(2)
C11 H11 0.93(2)
C17 C16 1.516(4)
C17 H17B 1.06(3)
C17 H17A 1.01(3)
C4 C5 1.401(3)
C4 H4 0.98(2)
C5 H5 0.96(3)
C1 H1 0.99(2)
C16 H16B 1.02(3)
C16 H16A 1.05(3)

loop_
_geom_torsion_atom_site_label_1
_geom_torsion_atom_site_label_2
_geom_torsion_atom_site_label_3
_geom_torsion_atom_site_label_4
_geom_torsion
C1 N2 C7 C6 -179.83(19)
C8 N2 C7 C6 5.6(3)
C1 N2 C7 C2 -0.44(19)
C8 N2 C7 C2 -174.97(16)
C1 N1 C2 C3 179.83(19)
C1 N1 C2 C7 -0.6(2)
N2 C7 C2 N1 0.7(2)
C6 C7 C2 N1 -179.90(17)
N2 C7 C2 C3 -179.71(15)
C6 C7 C2 C3 -0.3(3)
C1 N2 C8 C9 -103.8(2)
C7 N2 C8 C9 69.6(2)
C10 C9 C8 N2 19.1(3)
C14 C9 C8 N2 -160.54(17)
C11 C12 C13 C14 2.2(3)
C15 C12 C13 C14 -176.46(18)
N1 C2 C3 C4 179.85(19)
C7 C2 C3 C4 0.3(3)
C12 C13 C14 C9 0.3(3)
C10 C9 C14 C13 -2.5(3)
C8 C9 C14 C13 177.18(18)
N2 C7 C6 C5 179.37(18)
C2 C7 C6 C5 0.1(3)
C14 C9 C10 C11 2.2(3)
C8 C9 C10 C11 -177.41(19)
C9 C10 C11 C12 0.2(3)
C13 C12 C11 C10 -2.4(3)
C15 C12 C11 C10 176.20(19)
C15 O1 C17 C16 4.6(2)
C2 C3 C4 C5 -0.2(3)
C16 N3 C15 O1 -1.5(3)
C16 N3 C15 C12 178.22(18)
C17 O1 C15 N3 -2.1(2)
C17 O1 C15 C12 178.18(17)
C13 C12 C15 N3 175.85(19)
C11 C12 C15 N3 -2.8(3)
C13 C12 C15 O1 -4.5(3)
C11 C12 C15 O1 176.90(19)
C7 C6 C5 C4 0.0(3)
C3 C4 C5 C6 0.0(3)
C2 N1 C1 N2 0.3(2)
C7 N2 C1 N1 0.1(2)
C8 N2 C1 N1 174.52(17)
C15 N3 C16 C17 4.2(2)
O1 C17 C16 N3 -5.3(2)
